data_7701255
loop_
_publ_author_name
'Fritzsche, J.'
'Ettlinger, R.'
'Grzywa, M.'
'Jantz, S. G.'
'Kalytta-Mewes, A'
'Bunzen, H.'
'H\"oppe, H A'
'Volkmer, D.'

_publ_section_title
;
 CFA-15 - a perfluorinated metal-organic framework with linear 1-D
 Cu<sup>II</sup>-chains containing accessible unsaturated, reactive metal
 centres.
;
_journal_issue 40
_journal_name_full 'Dalton transactions (Cambridge, England : 2003)'
_journal_page_first 15236
_journal_page_last 15246
_journal_paper_doi 10.1039/c9dt02133g
_journal_volume 48
_journal_year 2019
_chemical_formula_sum 'C6 H2 F6 N2 O2'
_chemical_formula_weight 248.10
_chemical_name_common '3,5-bis(trifluoromethyl)pyrazole-4-carboxylic acid'
_space_group_crystal_system orthorhombic
_space_group_IT_number 36
_space_group_name_Hall 'C 2c -2'
_space_group_name_H-M_alt 'C m c 21'
_symmetry_space_group_name_Hall 'C 2c -2'
_symmetry_space_group_name_H-M 'C m c 21'
_atom_sites_solution_hydrogens difmap
_audit_creation_method SHELXL-2013
_audit_update_record
;
2019-05-02 deposited with the CCDC.    2019-09-25 downloaded from the CCDC.
;
_cell_angle_alpha 90
_cell_angle_beta 90
_cell_angle_gamma 90
_cell_formula_units_Z 4
_cell_length_a 6.7891(4)
_cell_length_b 6.9057(3)
_cell_length_c 17.1652(9)
_cell_measurement_reflns_used 7108
_cell_measurement_temperature 200(2)
_cell_measurement_theta_max 25.242
_cell_measurement_theta_min 2.373
_cell_volume 804.76(7)
_computing_structure_refinement 'SHELXL-2013 (Sheldrick, 2013)'
_diffrn_ambient_temperature 200(2)
_diffrn_measured_fraction_theta_full 0.530
_diffrn_measured_fraction_theta_max 0.978
_diffrn_measurement_device_type 'Bruker D8 Venture'
_diffrn_measurement_method 'omega scan'
_diffrn_radiation_monochromator graphite
_diffrn_radiation_type MoK\a
_diffrn_radiation_wavelength 0.71073
_diffrn_reflns_av_R_equivalents 0.0268
_diffrn_reflns_av_unetI/netI 0.0105
_diffrn_reflns_Laue_measured_fraction_full 0.530
_diffrn_reflns_Laue_measured_fraction_max 0.978
_diffrn_reflns_limit_h_max 6
_diffrn_reflns_limit_h_min -6
_diffrn_reflns_limit_k_max 6
_diffrn_reflns_limit_k_min -6
_diffrn_reflns_limit_l_max 16
_diffrn_reflns_limit_l_min -16
_diffrn_reflns_number 7108
_diffrn_reflns_point_group_measured_fraction_full 0.528
_diffrn_reflns_point_group_measured_fraction_max 0.981
_diffrn_reflns_theta_full 25.242
_diffrn_reflns_theta_max 19.942
_diffrn_reflns_theta_min 2.373
_diffrn_source 'fine-focus sealed tube'
_exptl_absorpt_coefficient_mu 0.240
_exptl_absorpt_correction_T_max 0.7458
_exptl_absorpt_correction_T_min 0.5841
_exptl_absorpt_correction_type multi-scan
_exptl_absorpt_process_details
; 
 multi-scan absorption correction using SADABS 
(G. M. Sheldrick, (1996). SADABS. Program for Empirical 
Absorption Correction. University of G\"ottingen, Germany.)
;
_exptl_crystal_colour colourless
_exptl_crystal_density_diffrn 2.048
_exptl_crystal_description rod
_exptl_crystal_F_000 488
_exptl_crystal_size_max 0.250
_exptl_crystal_size_mid 0.150
_exptl_crystal_size_min 0.140
_refine_diff_density_max 0.338
_refine_diff_density_min -0.406
_refine_diff_density_rms 0.093
_refine_ls_abs_structure_details
;
 Flack x determined using 0 quotients [(I+)-(I-)]/[(I+)+(I-)]
 (Parsons and Flack (2004), Acta Cryst. A60, s61).
;
_refine_ls_abs_structure_Flack 0.000
_refine_ls_extinction_method none
_refine_ls_goodness_of_fit_ref 1.208
_refine_ls_hydrogen_treatment refxyz
_refine_ls_matrix_type full
_refine_ls_number_parameters 68
_refine_ls_number_reflns 418
_refine_ls_number_restraints 24
_refine_ls_restrained_S_all 1.169
_refine_ls_R_factor_all 0.0679
_refine_ls_R_factor_gt 0.0668
_refine_ls_shift/su_max 0.040
_refine_ls_shift/su_mean 0.006
_refine_ls_structure_factor_coef Fsqd
_refine_ls_weighting_details 'w=1/[\s^2^(Fo^2^)+(0.0392P)^2^+11.1404P] where P=(Fo^2^+2Fc^2^)/3'
_refine_ls_weighting_scheme calc
_refine_ls_wR_factor_gt 0.1437
_refine_ls_wR_factor_ref 0.1447
_reflns_Friedel_coverage 0.917
_reflns_Friedel_fraction_full 0.525
_reflns_Friedel_fraction_max 0.985
_reflns_number_gt 414
_reflns_number_total 418
_reflns_threshold_expression 'I > 2\s(I)'
_cod_data_source_file c9dt02133g2.cif
_cod_data_source_block H2-tfpc
_cod_depositor_comments 'Adding full bibliography for 7701254--7701255.cif.'
_cod_database_code 7701255
_shelx_space_group_comment
;
The symmetry employed for this shelxl refinement is uniquely defined
by the following loop, which should always be used as a source of
symmetry information in preference to the above space-group names.
They are only intended as comments.
;
_shelx_estimated_absorpt_t_min 0.942
_shelx_estimated_absorpt_t_max 0.967
_shelxl_version_number 2013-4
_publcif_funding_html
;
;

loop_
_space_group_symop_operation_xyz
'x, y, z'
'-x, -y, z+1/2'
'x, -y, z+1/2'
'-x, y, z'
'x+1/2, y+1/2, z'
'-x+1/2, -y+1/2, z+1/2'
'x+1/2, -y+1/2, z+1/2'
'-x+1/2, y+1/2, z'

loop_
_atom_site_label
_atom_site_type_symbol
_atom_site_fract_x
_atom_site_fract_y
_atom_site_fract_z
_atom_site_U_iso_or_equiv
_atom_site_adp_type
_atom_site_occupancy
_atom_site_site_symmetry_order
_atom_site_calc_flag
_atom_site_refinement_flags_posn
_atom_site_refinement_flags_adp
_atom_site_refinement_flags_occupancy
F51 F 0.0000 0.3485(3) 0.44545(16) 0.0458(17) Uani 1 2 d DS T P
F31 F 0.0000 0.3781(3) 0.0667(2) 0.0458(17) Uani 1 2 d DS T P
F52 F 0.3365(2) 0.4035(4) 0.9198(2) 0.0547(13) Uani 1 1 d . . .
F32 F 0.6505(3) 0.3980(4) 0.5771(2) 0.0547(13) Uani 1 1 d . . .
O1 O 0.0000 0.8148(14) 0.1818(6) 0.039(2) Uani 1 2 d DS T P
O2 O 0.0000 0.8122(15) 0.3107(5) 0.039(2) Uani 1 2 d DS T P
N1 N 0.0000 0.4175(4) 0.2904(4) 0.033(2) Uani 1 2 d DS T P
N2 N 0.0000 0.4226(4) 0.2131(4) 0.033(2) Uani 1 2 d DS T P
C41 C 0.0000 0.1004(18) 0.7465(6) 0.026(2) Uani 1 2 d DS T P
C4 C 0.0000 0.8890(18) 0.75139(6) 0.026(2) Uani 1 2 d DS T P
C5 C 0.0000 0.2349(3) 0.31545(8) 0.022(2) Uani 1 2 d DS T P
C3 C 0.0000 0.2394(3) 0.18879(8) 0.022(2) Uani 1 2 d DS T P
C51 C 0.0000 0.1914(2) 0.40074(9) 0.041(3) Uani 1 2 d DS T P
C31 C 0.0000 0.2076(2) 0.10268(9) 0.041(3) Uani 1 2 d DS T P
H1 H 0.0000 0.676(2) 0.1777(10) 0.050 Uiso 1 2 d DS U P
H2 H 0.0000 0.511(4) 0.3320(9) 0.050 Uiso 1 2 d DS U P

loop_
_atom_site_aniso_label
_atom_site_aniso_U_11
_atom_site_aniso_U_22
_atom_site_aniso_U_33
_atom_site_aniso_U_23
_atom_site_aniso_U_13
_atom_site_aniso_U_12
F51 0.071(4) 0.024(3) 0.042(3) -0.001(4) 0.000 0.000
F31 0.071(4) 0.024(3) 0.042(3) -0.001(4) 0.000 0.000
F52 0.064(3) 0.052(2) 0.048(2) -0.007(4) 0.009(2) 0.011(5)
F32 0.064(3) 0.052(2) 0.048(2) -0.007(4) 0.009(2) 0.011(5)
O1 0.070(5) 0.018(3) 0.029(4) 0.018(5) 0.000 0.000
O2 0.070(5) 0.018(3) 0.029(4) 0.018(5) 0.000 0.000
N1 0.028(4) 0.024(4) 0.049(4) -0.006(9) 0.000 0.000
N2 0.028(4) 0.024(4) 0.049(4) -0.006(9) 0.000 0.000
C41 0.018(5) 0.024(4) 0.038(5) 0.006(10) 0.000 0.000
C4 0.018(5) 0.024(4) 0.038(5) 0.006(10) 0.000 0.000
C5 0.021(5) 0.015(5) 0.030(6) 0.012(8) 0.000 0.000
C3 0.021(5) 0.015(5) 0.030(6) 0.012(8) 0.000 0.000
C51 0.012(5) 0.033(6) 0.077(7) 0.036(10) 0.000 0.000
C31 0.012(5) 0.033(6) 0.077(7) 0.036(10) 0.000 0.000

loop_
_atom_type_symbol
_atom_type_description
_atom_type_scat_dispersion_real
_atom_type_scat_dispersion_imag
_atom_type_scat_source
C C 0.0033 0.0016 'International Tables Vol C Tables 4.2.6.8 and 6.1.1.4'
H H 0.0000 0.0000 'International Tables Vol C Tables 4.2.6.8 and 6.1.1.4'
F F 0.0171 0.0103 'International Tables Vol C Tables 4.2.6.8 and 6.1.1.4'
N N 0.0061 0.0033 'International Tables Vol C Tables 4.2.6.8 and 6.1.1.4'
O O 0.0106 0.0060 'International Tables Vol C Tables 4.2.6.8 and 6.1.1.4'

loop_
_geom_angle_atom_site_label_1
_geom_angle_atom_site_label_2
_geom_angle_atom_site_label_3
_geom_angle
_geom_angle_site_symmetry_1
_geom_angle_site_symmetry_3
C41 O1 H1 122.0(14) 2_564 .
N2 N1 C5 110.3(4) . .
N2 N1 H2 136.5(16) . .
C5 N1 H2 113.2(17) . .
N1 N2 C3 106.7(3) . .
O1 C41 O2 123.5(11) 2_565 2_565
O1 C41 C4 121.1(9) 2_565 1_545
O2 C41 C4 115.4(9) 2_565 1_545
C3 C4 C5 102.6(8) 2_565 2_565
C3 C4 C41 126.3(5) 2_565 1_565
C5 C4 C41 131.2(6) 2_565 1_565
N1 C5 C4 109.1(5) . 2_564
N1 C5 C51 120.4(3) . .
C4 C5 C51 130.5(4) 2_564 .
N2 C3 C4 111.3(5) . 2_564
N2 C3 C31 116.7(3) . .
C4 C3 C31 132.0(4) 2_564 .
F51 C51 F52 105.09(19) . 7_454
F51 C51 F52 105.09(19) . 6_554
F52 C51 F52 113.2(3) 7_454 6_554
F51 C51 C5 113.66(19) . .
F52 C51 C5 109.9(2) 7_454 .
F52 C51 C5 109.9(2) 6_554 .
F31 C31 F32 109.42(18) . 6_554
F31 C31 F32 109.42(18) . 7_454
F32 C31 F32 100.4(2) 6_554 7_454
F31 C31 C3 109.2(2) . .
F32 C31 C3 114.02(18) 6_554 .
F32 C31 C3 114.02(18) 7_454 .

loop_
_geom_bond_atom_site_label_1
_geom_bond_atom_site_label_2
_geom_bond_distance
_geom_bond_site_symmetry_2
F51 C51 1.3293(17) .
F31 C31 1.3294(17) .
F52 C51 1.3294(15) 6
F32 C31 1.3294(15) 6
O1 C41 1.256(11) 2_564
O1 H1 0.960(14) .
O2 C41 1.256(11) 2_564
N1 N2 1.328(9) .
N1 C5 1.332(3) .
N1 H2 0.960(13) .
N2 C3 1.332(3) .
C41 O1 1.256(11) 2_565
C41 O2 1.256(11) 2_565
C41 C4 1.462(18) 1_545
C4 C3 1.393(8) 2_565
C4 C5 1.393(8) 2_565
C4 C41 1.462(18) 1_565
C5 C4 1.393(8) 2_564
C5 C51 1.495(2) .
C3 C4 1.393(8) 2_564
C3 C31 1.495(2) .
C51 F52 1.3294(15) 7_454
C51 F52 1.3294(15) 6_554
C31 F32 1.3294(15) 6_554
C31 F32 1.3294(15) 7_454

loop_
_geom_hbond_atom_site_label_D
_geom_hbond_atom_site_label_H
_geom_hbond_atom_site_label_A
_geom_hbond_distance_DH
_geom_hbond_distance_HA
_geom_hbond_distance_DA
_geom_hbond_angle_DHA
O1 H1 N2 0.960(14) 1.853(17) 2.761(10) 156.6(16)
N1 H2 O2 0.960(13) 2.12(3) 2.748(11) 122.1(18)

loop_
_publcif_info_exptl_table_extra_item
sin_theta_over_lambda_max
